data_4031899
loop_
_publ_author_name
'Sun, Kai'
'Zhu, Zhonghong'
'Sun, Jingjing'
'Liu, Lulu'
'Wang, Xin'

_publ_section_title
;
 Copper-Catalyzed N-Arylation of Azoles and Mannich-Type Coupling of
 Ketones and Azoles under Metal-Free Conditions.
;
_journal_issue 4
_journal_name_full 'The Journal of organic chemistry'
_journal_page_first 1476
_journal_page_last 1483
_journal_paper_doi 10.1021/acs.joc.5b02593
_journal_volume 81
_journal_year 2016
_chemical_formula_sum 'C16 H14 N2 O'
_chemical_formula_weight 250.29
_chemical_name_systematic
; 
 ? 
;
_space_group_IT_number 15
_symmetry_cell_setting monoclinic
_symmetry_space_group_name_Hall '-C 2yc'
_symmetry_space_group_name_H-M 'C 1 2/c 1'
_atom_sites_solution_hydrogens geom
_atom_sites_solution_primary direct
_atom_sites_solution_secondary difmap
_audit_creation_method SHELXL-97
_cell_angle_alpha 90.00
_cell_angle_beta 95.16(3)
_cell_angle_gamma 90.00
_cell_formula_units_Z 8
_cell_length_a 21.104(4)
_cell_length_b 5.9925(12)
_cell_length_c 20.403(4)
_cell_measurement_reflns_used 2188
_cell_measurement_temperature 293(2)
_cell_measurement_theta_max 23.42
_cell_measurement_theta_min 2.91
_cell_volume 2569.8(9)
_computing_cell_refinement 'Bruker SAINT'
_computing_data_collection 'Bruker APEX2'
_computing_data_reduction 'Bruker SAINT'
_computing_molecular_graphics 'Bruker SHELXTL'
_computing_publication_material 'Bruker SHELXTL'
_computing_structure_refinement 'SHELXL-97 (Sheldrick, 2008)'
_computing_structure_solution 'SHELXS-97 (Sheldrick, 2008)'
_diffrn_ambient_temperature 293(2)
_diffrn_measured_fraction_theta_full 0.990
_diffrn_measured_fraction_theta_max 0.990
_diffrn_measurement_device_type 'Bruker APEX-II CCD'
_diffrn_measurement_method '\f and \w scans'
_diffrn_radiation_monochromator graphite
_diffrn_radiation_source 'fine-focus sealed tube'
_diffrn_radiation_type MoK\a
_diffrn_radiation_wavelength 0.71073
_diffrn_reflns_av_R_equivalents 0.0383
_diffrn_reflns_av_sigmaI/netI 0.0356
_diffrn_reflns_limit_h_max 29
_diffrn_reflns_limit_h_min -29
_diffrn_reflns_limit_k_max 8
_diffrn_reflns_limit_k_min -7
_diffrn_reflns_limit_l_max 28
_diffrn_reflns_limit_l_min -28
_diffrn_reflns_number 13189
_diffrn_reflns_theta_full 29.59
_diffrn_reflns_theta_max 29.59
_diffrn_reflns_theta_min 1.94
_diffrn_standards_decay_% 0
_diffrn_standards_interval_count 0
_diffrn_standards_interval_time 0
_diffrn_standards_number 0
_exptl_absorpt_coefficient_mu 0.082
_exptl_absorpt_correction_type none
_exptl_crystal_colour colorless
_exptl_crystal_density_diffrn 1.294
_exptl_crystal_density_method 'not measured'
_exptl_crystal_description block
_exptl_crystal_F_000 1056
_exptl_crystal_size_max 0.20
_exptl_crystal_size_mid 0.20
_exptl_crystal_size_min 0.20
_refine_diff_density_max 0.196
_refine_diff_density_min -0.176
_refine_diff_density_rms 0.038
_refine_ls_extinction_method none
_refine_ls_goodness_of_fit_ref 1.023
_refine_ls_hydrogen_treatment constr
_refine_ls_matrix_type full
_refine_ls_number_parameters 172
_refine_ls_number_reflns 3586
_refine_ls_number_restraints 0
_refine_ls_restrained_S_all 1.023
_refine_ls_R_factor_all 0.0957
_refine_ls_R_factor_gt 0.0496
_refine_ls_shift/su_max 0.000
_refine_ls_shift/su_mean 0.000
_refine_ls_structure_factor_coef Fsqd
_refine_ls_weighting_details 'calc w=1/[\s^2^(Fo^2^)+(0.1000P)^2^+0.0000P] where P=(Fo^2^+2Fc^2^)/3'
_refine_ls_weighting_scheme calc
_refine_ls_wR_factor_gt 0.1430
_refine_ls_wR_factor_ref 0.1795
_reflns_number_gt 2109
_reflns_number_total 3586
_reflns_threshold_expression I>2sigma(I)
_cod_data_source_file jo5b02593_si_003.cif
_cod_data_source_block 1
_cod_depositor_comments
;
The following automatic conversions were performed:

'_symmetry_cell_setting' value 'Monoclinic' changed to 'monoclinic'
according to
/usr/data/users/saulius/crontab/automatic-downloads/current/ACS/lib/dictionaries/cif_core.dic
dictionary named 'cif_core.dic' version 2.4.2 from 2011-04-26.

Automatic conversion script
Id: cif_fix_values 4268 2015-11-12 08:31:59Z antanas 
;
_cod_original_sg_symbol_H-M 'C2/c  '
_cod_database_code 4031899

loop_
_symmetry_equiv_pos_as_xyz
'x, y, z'
'-x, y, -z+1/2'
'x+1/2, y+1/2, z'
'-x+1/2, y+1/2, -z+1/2'
'-x, -y, -z'
'x, -y, z-1/2'
'-x+1/2, -y+1/2, -z'
'x+1/2, -y+1/2, z-1/2'

loop_
_atom_site_label
_atom_site_type_symbol
_atom_site_fract_x
_atom_site_fract_y
_atom_site_fract_z
_atom_site_U_iso_or_equiv
_atom_site_adp_type
_atom_site_occupancy
_atom_site_symmetry_multiplicity
_atom_site_calc_flag
_atom_site_refinement_flags
C10 C 0.35713(7) 0.4343(3) -0.00362(7) 0.0444(4) Uani 1 1 d .
C9 C 0.40836(8) 0.3098(3) -0.01818(7) 0.0478(4) Uani 1 1 d .
H9A H 0.4171 0.1769 0.0044 0.057 Uiso 1 1 calc R
C8 C 0.44818(8) 0.3771(3) -0.06631(7) 0.0460(4) Uani 1 1 d .
C3 C 0.43482(8) 0.5813(3) -0.10031(7) 0.0480(4) Uani 1 1 d .
N1 N 0.31274(6) -0.0302(2) 0.19174(6) 0.0470(3) Uani 1 1 d .
C11 C 0.31462(8) 0.3651(3) 0.04693(7) 0.0474(4) Uani 1 1 d .
O1 O 0.26597(6) 0.4678(2) 0.05392(6) 0.0704(4) Uani 1 1 d .
C1 C 0.34420(8) 0.6379(3) -0.03806(8) 0.0522(4) Uani 1 1 d .
H1A H 0.3096 0.7244 -0.0285 0.063 Uiso 1 1 calc R
C7 C 0.50088(8) 0.2498(3) -0.08241(8) 0.0588(5) Uani 1 1 d .
H7A H 0.5102 0.1160 -0.0606 0.071 Uiso 1 1 calc R
C4 C 0.47469(9) 0.6470(3) -0.14904(8) 0.0589(5) Uani 1 1 d .
H4A H 0.4663 0.7795 -0.1720 0.071 Uiso 1 1 calc R
C12 C 0.33259(8) 0.1678(3) 0.09021(7) 0.0494(4) Uani 1 1 d .
H12A H 0.3757 0.1877 0.1101 0.059 Uiso 1 1 calc R
H12B H 0.3318 0.0342 0.0633 0.059 Uiso 1 1 calc R
N2 N 0.36143(8) 0.0224(2) 0.23613(7) 0.0651(5) Uani 1 1 d .
C2 C 0.38149(9) 0.7072(3) -0.08435(8) 0.0551(4) Uani 1 1 d .
H2A H 0.3720 0.8407 -0.1063 0.066 Uiso 1 1 calc R
C5 C 0.52480(10) 0.5197(3) -0.16274(8) 0.0628(5) Uani 1 1 d .
H5A H 0.5506 0.5661 -0.1948 0.075 Uiso 1 1 calc R
C14 C 0.29489(8) -0.2425(3) 0.19726(9) 0.0572(5) Uani 1 1 d .
H14A H 0.2624 -0.3140 0.1716 0.069 Uiso 1 1 calc R
C13 C 0.28859(8) 0.1358(3) 0.14399(8) 0.0537(4) Uani 1 1 d .
H13A H 0.2836 0.2769 0.1662 0.064 Uiso 1 1 calc R
H13B H 0.2470 0.0897 0.1245 0.064 Uiso 1 1 calc R
C6 C 0.53825(9) 0.3196(3) -0.12934(8) 0.0640(5) Uani 1 1 d .
H6A H 0.5729 0.2338 -0.1392 0.077 Uiso 1 1 calc R
C16 C 0.37293(10) -0.1656(3) 0.26944(8) 0.0638(5) Uani 1 1 d .
H16A H 0.4045 -0.1807 0.3040 0.077 Uiso 1 1 calc R
C15 C 0.33302(9) -0.3348(3) 0.24724(9) 0.0605(5) Uani 1 1 d .
H15A H 0.3322 -0.4804 0.2629 0.073 Uiso 1 1 calc R

loop_
_atom_site_aniso_label
_atom_site_aniso_U_11
_atom_site_aniso_U_22
_atom_site_aniso_U_33
_atom_site_aniso_U_23
_atom_site_aniso_U_13
_atom_site_aniso_U_12
C10 0.0494(9) 0.0407(8) 0.0414(7) -0.0016(6) -0.0041(6) 0.0106(7)
C9 0.0563(10) 0.0425(8) 0.0433(8) 0.0043(6) -0.0028(7) 0.0144(7)
C8 0.0516(9) 0.0444(9) 0.0403(8) -0.0004(6) -0.0046(7) 0.0092(7)
C3 0.0561(10) 0.0422(8) 0.0440(8) -0.0014(6) -0.0055(7) 0.0059(7)
N1 0.0511(8) 0.0433(8) 0.0465(7) -0.0006(5) 0.0033(6) 0.0019(6)
C11 0.0502(9) 0.0453(9) 0.0454(8) -0.0020(6) -0.0029(7) 0.0131(7)
O1 0.0699(9) 0.0705(9) 0.0728(8) 0.0136(7) 0.0169(7) 0.0349(7)
C1 0.0588(10) 0.0429(9) 0.0536(9) -0.0005(7) -0.0018(8) 0.0169(7)
C7 0.0597(11) 0.0611(11) 0.0548(9) 0.0067(8) 0.0021(8) 0.0209(9)
C4 0.0705(12) 0.0531(10) 0.0524(9) 0.0073(8) 0.0017(9) 0.0028(9)
C12 0.0522(9) 0.0455(9) 0.0502(9) 0.0026(7) 0.0024(7) 0.0106(7)
N2 0.0812(11) 0.0504(9) 0.0597(8) -0.0008(7) -0.0151(8) -0.0046(7)
C2 0.0683(11) 0.0409(9) 0.0550(9) 0.0075(7) -0.0010(8) 0.0133(8)
C5 0.0624(12) 0.0755(13) 0.0505(9) 0.0013(9) 0.0054(8) 0.0017(10)
C14 0.0556(10) 0.0478(10) 0.0679(11) -0.0016(8) 0.0046(8) -0.0067(8)
C13 0.0558(10) 0.0495(10) 0.0556(9) 0.0039(7) 0.0049(8) 0.0096(8)
C6 0.0572(11) 0.0778(13) 0.0575(10) 0.0005(9) 0.0087(9) 0.0181(9)
C16 0.0813(13) 0.0593(11) 0.0487(9) 0.0041(8) -0.0069(9) 0.0049(9)
C15 0.0709(12) 0.0496(10) 0.0626(10) 0.0108(8) 0.0152(9) 0.0001(8)

loop_
_atom_type_symbol
_atom_type_description
_atom_type_scat_dispersion_real
_atom_type_scat_dispersion_imag
_atom_type_scat_source
C C 0.0033 0.0016 'International Tables Vol C Tables 4.2.6.8 and 6.1.1.4'
H H 0.0000 0.0000 'International Tables Vol C Tables 4.2.6.8 and 6.1.1.4'
N N 0.0061 0.0033 'International Tables Vol C Tables 4.2.6.8 and 6.1.1.4'
O O 0.0106 0.0060 'International Tables Vol C Tables 4.2.6.8 and 6.1.1.4'

loop_
_geom_angle_atom_site_label_1
_geom_angle_atom_site_label_2
_geom_angle_atom_site_label_3
_geom_angle
C9 C10 C1 118.74(15)
C9 C10 C11 122.48(14)
C1 C10 C11 118.78(14)
C10 C9 C8 121.89(15)
C10 C9 H9A 119.1
C8 C9 H9A 119.1
C9 C8 C7 122.69(15)
C9 C8 C3 118.81(15)
C7 C8 C3 118.50(16)
C4 C3 C2 123.23(15)
C4 C3 C8 118.53(15)
C2 C3 C8 118.23(16)
C14 N1 N2 111.77(13)
C14 N1 C13 128.68(14)
N2 N1 C13 119.49(13)
O1 C11 C10 120.61(14)
O1 C11 C12 119.99(15)
C10 C11 C12 119.40(13)
C2 C1 C10 120.81(15)
C2 C1 H1A 119.6
C10 C1 H1A 119.6
C6 C7 C8 121.12(16)
C6 C7 H7A 119.4
C8 C7 H7A 119.4
C5 C4 C3 120.89(16)
C5 C4 H4A 119.6
C3 C4 H4A 119.6
C11 C12 C13 112.75(13)
C11 C12 H12A 109.0
C13 C12 H12A 109.0
C11 C12 H12B 109.0
C13 C12 H12B 109.0
H12A C12 H12B 107.8
C16 N2 N1 103.87(14)
C1 C2 C3 121.51(15)
C1 C2 H2A 119.2
C3 C2 H2A 119.2
C4 C5 C6 120.78(18)
C4 C5 H5A 119.6
C6 C5 H5A 119.6
N1 C14 C15 107.39(15)
N1 C14 H14A 126.3
C15 C14 H14A 126.3
N1 C13 C12 111.85(13)
N1 C13 H13A 109.2
C12 C13 H13A 109.2
N1 C13 H13B 109.2
C12 C13 H13B 109.2
H13A C13 H13B 107.9
C7 C6 C5 120.17(17)
C7 C6 H6A 119.9
C5 C6 H6A 119.9
N2 C16 C15 112.37(16)
N2 C16 H16A 123.8
C15 C16 H16A 123.8
C14 C15 C16 104.60(16)
C14 C15 H15A 127.7
C16 C15 H15A 127.7

loop_
_geom_bond_atom_site_label_1
_geom_bond_atom_site_label_2
_geom_bond_distance
C10 C9 1.368(2)
C10 C1 1.422(2)
C10 C11 1.485(2)
C9 C8 1.408(2)
C9 H9A 0.9300
C8 C7 1.411(2)
C8 C3 1.423(2)
C3 C4 1.415(3)
C3 C2 1.417(2)
N1 C14 1.334(2)
N1 N2 1.3445(19)
N1 C13 1.452(2)
C11 O1 1.2162(18)
C11 C12 1.504(2)
C1 C2 1.348(3)
C1 H1A 0.9300
C7 C6 1.360(3)
C7 H7A 0.9300
C4 C5 1.353(3)
C4 H4A 0.9300
C12 C13 1.512(2)
C12 H12A 0.9700
C12 H12B 0.9700
N2 C16 1.327(2)
C2 H2A 0.9300
C5 C6 1.396(2)
C5 H5A 0.9300
C14 C15 1.359(2)
C14 H14A 0.9300
C13 H13A 0.9700
C13 H13B 0.9700
C6 H6A 0.9300
C16 C15 1.369(3)
C16 H16A 0.9300
C15 H15A 0.9300

loop_
_geom_torsion_atom_site_label_1
_geom_torsion_atom_site_label_2
_geom_torsion_atom_site_label_3
_geom_torsion_atom_site_label_4
_geom_torsion
C1 C10 C9 C8 -0.3(2)
C11 C10 C9 C8 179.85(14)
C10 C9 C8 C7 -179.41(15)
C10 C9 C8 C3 0.5(2)
C9 C8 C3 C4 -179.44(14)
C7 C8 C3 C4 0.4(2)
C9 C8 C3 C2 -0.5(2)
C7 C8 C3 C2 179.42(14)
C9 C10 C11 O1 -172.51(15)
C1 C10 C11 O1 7.7(2)
C9 C10 C11 C12 8.2(2)
C1 C10 C11 C12 -171.62(13)
C9 C10 C1 C2 0.2(2)
C11 C10 C1 C2 -179.97(15)
C9 C8 C7 C6 179.82(15)
C3 C8 C7 C6 -0.1(2)
C2 C3 C4 C5 -179.50(16)
C8 C3 C4 C5 -0.6(2)
O1 C11 C12 C13 -6.0(2)
C10 C11 C12 C13 173.30(14)
C14 N1 N2 C16 -0.1(2)
C13 N1 N2 C16 -177.46(15)
C10 C1 C2 C3 -0.2(2)
C4 C3 C2 C1 179.28(15)
C8 C3 C2 C1 0.3(2)
C3 C4 C5 C6 0.3(3)
N2 N1 C14 C15 0.1(2)
C13 N1 C14 C15 177.13(16)
C14 N1 C13 C12 -101.6(2)
N2 N1 C13 C12 75.24(19)
C11 C12 C13 N1 -170.13(13)
C8 C7 C6 C5 -0.2(3)
C4 C5 C6 C7 0.1(3)
N1 N2 C16 C15 0.1(2)
N1 C14 C15 C16 0.0(2)
N2 C16 C15 C14 0.0(2)
